data_8102637
loop_
_publ_author_name
'Jiao Guo'
'Jian-Fang Ma'

_publ_section_title
;
 Crystal structure of tetraimidazolium
 bis(imidazole-kN)-(di-m4-oxo)-(tetra-m3-oxo)-(hexa-m2-oxo)-tetradecaoxo-octamolybdate(VI),
 [C3H5N2]4[(C3H4N2)2Mo8O26]
;
_journal_issue 1
_journal_name_full 'Zeitschrift f\"ur Kristallographie - New Crystal Structures'
_journal_page_first 183
_journal_volume 225
_journal_year 2010
_chemical_formula_moiety 'C6 H8 Mo8 N4 O26, 4(C3 H5 N2)'
_chemical_formula_sum 'C18 H28 Mo8 N12 O26'
_chemical_formula_weight 1596.00
_chemical_melting_point ?
_chemical_name_common
;            
Tetraimidazolium
bis(imidazole-\k<i>N</i>)di-\m~4~-oxido-tetra-\m~3~-oxido-hexa-\m~2~-oxido-
tetradecaoxidooctamolybdate(VI)
;
_chemical_name_systematic
;
Tetraimidazolium
bis(imidazole-\k<i>N</i>)di-\m~4~-oxido-tetra-\m~3~-oxido-hexa-\m~2~-oxido-
tetradecaoxidooctamolybdate(VI)
;
_space_group_IT_number 14
_symmetry_cell_setting monoclinic
_symmetry_space_group_name_Hall '-P 2yn'
_symmetry_space_group_name_H-M 'P 1 21/n 1'
_atom_sites_solution_hydrogens geom
_atom_sites_solution_primary direct
_atom_sites_solution_secondary difmap
_audit_creation_method SHELXL-97
_cell_angle_alpha 90.00
_cell_angle_beta 96.385(3)
_cell_angle_gamma 90.00
_cell_formula_units_Z 2
_cell_length_a 11.4563(4)
_cell_length_b 12.6941(4)
_cell_length_c 14.2248(5)
_cell_measurement_reflns_used 4758
_cell_measurement_temperature 293(2)
_cell_measurement_theta_max 29.3
_cell_measurement_theta_min 3.3
_cell_volume 2055.84(12)
_computing_cell_refinement CrysAlis
_computing_data_collection 'CrysAlis [2]'
_computing_data_reduction CrysAlis
_computing_structure_refinement 'SHELXL-97 [4]'
_computing_structure_solution 'SHELXS-97 [3]'
_diffrn_ambient_temperature 293(2)
_diffrn_detector_area_resol_mean 10.0
_diffrn_measured_fraction_theta_full 0.994
_diffrn_measured_fraction_theta_max 0.847
_diffrn_measurement_device_type 'Oxford Diffraction Gemini R Ultra'
_diffrn_measurement_method '\w scan'
_diffrn_radiation_monochromator graphite
_diffrn_radiation_source 'fine-focus sealed tube'
_diffrn_radiation_type MoK\a
_diffrn_radiation_wavelength 0.71073
_diffrn_reflns_av_R_equivalents 0.0354
_diffrn_reflns_av_sigmaI/netI 0.0819
_diffrn_reflns_limit_h_max 15
_diffrn_reflns_limit_h_min -12
_diffrn_reflns_limit_k_max 10
_diffrn_reflns_limit_k_min -17
_diffrn_reflns_limit_l_max 19
_diffrn_reflns_limit_l_min -15
_diffrn_reflns_number 9154
_diffrn_reflns_theta_full 25.00
_diffrn_reflns_theta_max 29.26
_diffrn_reflns_theta_min 3.30
_exptl_absorpt_coefficient_mu 2.462
_exptl_absorpt_correction_T_max 0.666
_exptl_absorpt_correction_T_min 0.588
_exptl_absorpt_correction_type empirical
_exptl_absorpt_process_details
;
Oxford Diffraction: CrysAlis [2].
;
_exptl_crystal_colour colorless
_exptl_crystal_density_diffrn 2.578
_exptl_crystal_density_method 'not measured'
_exptl_crystal_description block
_exptl_crystal_F_000 1528.0
_exptl_crystal_size_max 0.20
_exptl_crystal_size_mid 0.18
_exptl_crystal_size_min 0.15
_refine_diff_density_max 2.994
_refine_diff_density_min -1.720
_refine_diff_density_rms 0.226
_refine_ls_extinction_method none
_refine_ls_goodness_of_fit_ref 0.991
_refine_ls_hydrogen_treatment constr
_refine_ls_matrix_type full
_refine_ls_number_parameters 289
_refine_ls_number_reflns 4756
_refine_ls_number_restraints 0
_refine_ls_restrained_S_all 0.991
_refine_ls_R_factor_all 0.0952
_refine_ls_R_factor_gt 0.0542
_refine_ls_shift/su_max 0.000
_refine_ls_shift/su_mean 0.000
_refine_ls_structure_factor_coef Fsqd
_refine_ls_weighting_details 'calc w=1/[\s^2^(Fo^2^)+(0.0995P)^2^+0.0000P] where P=(Fo^2^+2Fc^2^)/3'
_refine_ls_weighting_scheme calc
_refine_ls_wR_factor_gt 0.1537
_refine_ls_wR_factor_ref 0.1660
_reflns_number_gt 2944
_reflns_number_total 4756
_reflns_threshold_expression >2sigma(I)
_cod_data_source_file 1267-2878.cff
_cod_data_source_block 1
_cod_depositor_comments
;
The following automatic conversions were performed:
'_symmetry_cell_setting' value 'Monoclinic' changed to 'monoclinic'
according to '/home/saulius/struct/CIF-dictionaries/cif_core.dic'
dictionary named 'cif_core.dic' version 2.4.1 from 2010-06-29.

Automatic conversion script
Id: cif_fix_enum 1555 2011-01-17 13:19:09Z saulius 

The following automatic conversions were performed:

'_chemical_melting_point' value 'not measured' was changed to '?' -
the value is undefined or not given.

Automatic conversion script
Id: cif_fix_values 1569 2011-02-09 13:29:24Z adriana 
;
_cod_original_sg_symbol_Hall '-P 2yn '
_cod_original_sg_symbol_H-M 'P 21/n '
_cod_database_code 8102637

loop_
_symmetry_equiv_pos_as_xyz
'x, y, z'
'-x+1/2, y+1/2, -z+1/2'
'-x, -y, -z'
'x-1/2, -y-1/2, z-1/2'

loop_
_atom_site_label
_atom_site_type_symbol
_atom_site_fract_x
_atom_site_fract_y
_atom_site_fract_z
_atom_site_U_iso_or_equiv
_atom_site_adp_type
_atom_site_occupancy
_atom_site_symmetry_multiplicity
_atom_site_Wyckoff_symbol
_atom_site_calc_flag
_atom_site_refinement_flags
_atom_site_disorder_assembly
_atom_site_disorder_group
C1 C 0.2952(11) -0.1716(10) 0.1476(8) 0.052(3) Uani 1 4 e d . . .
H1 H 0.3139 -0.2410 0.1640 0.062 Uiso 1 4 e calc R . .
C2 C 0.3020(10) -0.0032(10) 0.1387(8) 0.052(3) Uani 1 4 e d . . .
H2 H 0.3261 0.0664 0.1479 0.062 Uiso 1 4 e calc R . .
C3 C 0.2025(11) -0.0341(12) 0.0861(8) 0.064(4) Uani 1 4 e d . . .
H3 H 0.1471 0.0087 0.0521 0.077 Uiso 1 4 e calc R . .
C4 C 0.5278(13) -0.3471(13) 0.7583(10) 0.070(4) Uani 1 4 e d . . .
H4 H 0.5634 -0.2841 0.7787 0.084 Uiso 1 4 e calc R . .
C5 C 0.4034(13) -0.4585(11) 0.6892(11) 0.068(4) Uani 1 4 e d . . .
H5 H 0.3403 -0.4873 0.6509 0.081 Uiso 1 4 e calc R . .
C6 C 0.4810(19) -0.5089(15) 0.7456(16) 0.109(7) Uani 1 4 e d . . .
H6A H 0.4813 -0.5809 0.7576 0.131 Uiso 1 4 e calc R . .
C7 C 0.6588(18) 0.255(2) 0.0848(13) 0.108(7) Uani 1 4 e d . . .
H7 H 0.7303 0.2612 0.1223 0.130 Uiso 1 4 e calc R . .
C8 C 0.5075(17) 0.2889(18) -0.0070(12) 0.093(6) Uani 1 4 e d . . .
H8 H 0.4525 0.3264 -0.0468 0.112 Uiso 1 4 e calc R . .
C9 C 0.5009(14) 0.1914(16) 0.0195(11) 0.088(5) Uani 1 4 e d . . .
H9 H 0.4401 0.1448 0.0007 0.106 Uiso 1 4 e calc R . .
N1 N 0.3611(8) -0.0879(6) 0.1761(6) 0.037(2) Uani 1 4 e d . . .
N2 N 0.2002(9) -0.1419(10) 0.0932(8) 0.070(3) Uani 1 4 e d . . .
H2A H 0.1464 -0.1829 0.0668 0.084 Uiso 1 4 e calc R . .
N3 N 0.4327(10) -0.3575(9) 0.6973(8) 0.069(3) Uani 1 4 e d . . .
H3A H 0.3955 -0.3066 0.6674 0.083 Uiso 1 4 e calc R . .
N4 N 0.5614(11) -0.4385(13) 0.7837(9) 0.080(4) Uani 1 4 e d . . .
H4A H 0.6249 -0.4535 0.8194 0.097 Uiso 1 4 e calc R . .
N5 N 0.5959(13) 0.1702(11) 0.0779(9) 0.084(4) Uani 1 4 e d . . .
H5A H 0.6127 0.1112 0.1060 0.100 Uiso 1 4 e calc R . .
N6 N 0.614(2) 0.3250(12) 0.0367(15) 0.126(7) Uani 1 4 e d . . .
H6 H 0.6424 0.3868 0.0307 0.151 Uiso 1 4 e calc R . .
O1 O 0.2622(7) -0.1233(7) 0.7410(6) 0.058(2) Uani 1 4 e d . . .
O2 O 0.1581(7) -0.0550(6) 0.5697(6) 0.059(2) Uani 1 4 e d . . .
O3 O 0.3919(6) -0.0351(5) 0.5138(5) 0.0381(16) Uani 1 4 e d . . .
O4 O 0.2712(7) 0.0587(6) 0.3489(5) 0.051(2) Uani 1 4 e d . . .
O5 O 0.5098(6) 0.0627(5) 0.3052(5) 0.0404(17) Uani 1 4 e d . . .
O6 O 0.5872(7) -0.0419(7) 0.1442(6) 0.055(2) Uani 1 4 e d . . .
O7 O 0.5442(7) -0.2304(6) 0.2285(6) 0.054(2) Uani 1 4 e d . . .
O8 O 0.6809(6) -0.0728(5) 0.3309(5) 0.0425(18) Uani 1 4 e d . . .
O9 O 0.4485(6) -0.1097(5) 0.3662(5) 0.0406(17) Uani 1 4 e d . . .
O10 O 0.2421(7) -0.2093(7) 0.3968(6) 0.061(2) Uani 1 4 e d . . .
O11 O 0.5661(6) -0.1725(5) 0.5417(5) 0.0429(18) Uani 1 4 e d . . .
O12 O 0.4388(8) -0.3220(6) 0.4405(6) 0.060(2) Uani 1 4 e d . . .
O13 O 0.3385(6) -0.2068(5) 0.5829(5) 0.0449(18) Uani 1 4 e d . . .
Mo1 Mo 0.29304(8) -0.07434(7) 0.63454(6) 0.0355(2) Uani 1 4 e d . . .
Mo2 Mo 0.38311(8) -0.20131(6) 0.45459(6) 0.0330(2) Uani 1 4 e d . . .
Mo3 Mo 0.41219(6) 0.04882(5) 0.40343(5) 0.01579(18) Uani 1 4 e d . . .
Mo4 Mo 0.54294(8) -0.09708(7) 0.24726(6) 0.0363(2) Uani 1 4 e d . . .

loop_
_atom_site_aniso_label
_atom_site_aniso_U_11
_atom_site_aniso_U_22
_atom_site_aniso_U_33
_atom_site_aniso_U_23
_atom_site_aniso_U_13
_atom_site_aniso_U_12
C1 0.053(7) 0.051(7) 0.049(7) -0.003(6) -0.005(6) 0.000(6)
C2 0.050(7) 0.054(7) 0.054(7) 0.013(6) 0.013(6) -0.002(6)
C3 0.050(8) 0.097(11) 0.043(7) 0.012(7) -0.003(6) 0.007(7)
C4 0.062(9) 0.078(11) 0.068(9) -0.014(8) 0.000(8) -0.012(8)
C5 0.071(10) 0.052(8) 0.080(10) 0.007(7) 0.008(8) -0.004(7)
C6 0.120(17) 0.065(11) 0.154(19) 0.013(12) 0.070(15) 0.009(11)
C7 0.104(15) 0.15(2) 0.071(12) -0.026(13) 0.001(10) -0.075(15)
C8 0.080(11) 0.127(16) 0.074(11) 0.050(11) 0.018(9) 0.070(11)
C9 0.063(10) 0.133(17) 0.066(10) -0.038(10) -0.003(8) -0.013(10)
N1 0.040(5) 0.037(5) 0.033(4) 0.006(4) 0.000(4) -0.002(4)
N2 0.051(7) 0.076(8) 0.082(8) -0.022(7) 0.005(6) -0.019(6)
N3 0.068(7) 0.072(8) 0.064(7) 0.027(6) -0.005(6) 0.018(6)
N4 0.055(7) 0.121(12) 0.068(8) 0.047(8) 0.013(6) 0.030(8)
N5 0.116(12) 0.075(9) 0.061(8) 0.013(7) 0.017(8) 0.031(8)
N6 0.22(2) 0.046(8) 0.125(16) 0.000(9) 0.068(16) -0.017(11)
O1 0.055(5) 0.066(5) 0.052(5) 0.007(4) 0.008(4) -0.010(4)
O2 0.041(5) 0.061(5) 0.071(6) -0.005(4) -0.011(4) -0.003(4)
O3 0.039(4) 0.034(4) 0.040(4) -0.006(3) 0.000(3) 0.003(3)
O4 0.041(4) 0.060(5) 0.048(5) -0.002(4) -0.006(4) 0.009(4)
O5 0.043(4) 0.036(4) 0.041(4) 0.008(3) 0.001(3) -0.001(3)
O6 0.056(5) 0.063(5) 0.047(5) -0.001(4) 0.008(4) -0.007(4)
O7 0.055(5) 0.046(5) 0.061(5) -0.010(4) 0.003(4) 0.000(4)
O8 0.035(4) 0.040(4) 0.049(4) 0.004(3) -0.006(3) 0.002(3)
O9 0.045(4) 0.033(4) 0.042(4) 0.000(3) 0.001(3) 0.005(3)
O10 0.051(5) 0.072(6) 0.057(5) -0.005(4) -0.005(4) -0.015(4)
O11 0.035(4) 0.037(4) 0.054(5) 0.001(3) -0.004(3) 0.007(3)
O12 0.074(6) 0.033(4) 0.072(6) -0.006(4) -0.003(5) -0.009(4)
O13 0.042(4) 0.035(4) 0.056(5) 0.010(3) -0.002(4) -0.003(3)
Mo1 0.0294(5) 0.0353(5) 0.0403(5) 0.0005(4) -0.0020(4) -0.0025(3)
Mo2 0.0356(5) 0.0248(4) 0.0367(5) 0.0012(3) -0.0040(4) -0.0044(3)
Mo3 0.0141(3) 0.0120(3) 0.0200(3) 0.0012(3) -0.0041(3) 0.0013(3)
Mo4 0.0353(5) 0.0328(5) 0.0396(5) -0.0013(4) -0.0012(4) 0.0008(4)

loop_
_atom_type_symbol
_atom_type_description
_atom_type_scat_dispersion_real
_atom_type_scat_dispersion_imag
_atom_type_scat_source
C C 0.0033 0.0016 'International Tables Vol C Tables 4.2.6.8 and 6.1.1.4'
H H 0.0000 0.0000 'International Tables Vol C Tables 4.2.6.8 and 6.1.1.4'
N N 0.0061 0.0033 'International Tables Vol C Tables 4.2.6.8 and 6.1.1.4'
O O 0.0106 0.0060 'International Tables Vol C Tables 4.2.6.8 and 6.1.1.4'
Si Si 0.0817 0.0704 'International Tables Vol C Tables 4.2.6.8 and 6.1.1.4'
Mo Mo -1.6832 0.6857 'International Tables Vol C Tables 4.2.6.8 and 6.1.1.4'

loop_
_geom_angle_atom_site_label_1
_geom_angle_atom_site_label_2
_geom_angle_atom_site_label_3
_geom_angle
_geom_angle_site_symmetry_1
_geom_angle_site_symmetry_3
_geom_angle_publ_flag
N2 C1 N1 110.6(11) . . ?
N2 C1 H1 124.7 . . ?
N1 C1 H1 124.7 . . ?
N1 C2 C3 110.0(12) . . ?
N1 C2 H2 125.0 . . ?
C3 C2 H2 125.0 . . ?
C2 C3 N2 105.7(11) . . ?
C2 C3 H3 127.1 . . ?
N2 C3 H3 127.1 . . ?
N4 C4 N3 107.5(13) . . ?
N4 C4 H4 126.3 . . ?
N3 C4 H4 126.3 . . ?
C6 C5 N3 105.8(15) . . ?
C6 C5 H5 127.1 . . ?
N3 C5 H5 127.1 . . ?
C5 C6 N4 108.2(16) . . ?
C5 C6 H6A 125.9 . . ?
N4 C6 H6A 125.9 . . ?
N6 C7 N5 111.7(19) . . ?
N6 C7 H7 124.1 . . ?
N5 C7 H7 124.1 . . ?
C9 C8 N6 105.2(13) . . ?
C9 C8 H8 127.4 . . ?
N6 C8 H8 127.4 . . ?
C8 C9 N5 107.8(15) . . ?
C8 C9 H9 126.1 . . ?
N5 C9 H9 126.1 . . ?
C1 N1 C2 105.7(10) . . ?
C1 N1 Mo4 124.5(8) . . ?
C2 N1 Mo4 128.9(8) . . ?
C1 N2 C3 107.8(10) . . ?
C1 N2 H2A 126.1 . . ?
C3 N2 H2A 126.1 . . ?
C4 N3 C5 109.6(12) . . ?
C4 N3 H3A 125.2 . . ?
C5 N3 H3A 125.2 . . ?
C4 N4 C6 108.6(14) . . ?
C4 N4 H4A 125.7 . . ?
C6 N4 H4A 125.7 . . ?
C7 N5 C9 106.9(16) . . ?
C7 N5 H5A 126.5 . . ?
C9 N5 H5A 126.5 . . ?
C7 N6 C8 108.3(16) . . ?
C7 N6 H6 125.9 . . ?
C8 N6 H6 125.9 . . ?
Mo3 O3 Mo1 150.6(4) . . ?
Mo3 O3 Mo2 102.4(3) . . ?
Mo1 O3 Mo2 94.2(3) . . ?
Mo3 O3 Mo3 104.2(3) . 3_656 ?
Mo1 O3 Mo3 97.6(2) . 3_656 ?
Mo2 O3 Mo3 96.6(2) . 3_656 ?
Mo3 O5 Mo4 109.1(3) . . ?
Mo3 O5 Mo1 111.3(3) . 3_656 ?
Mo4 O5 Mo1 89.8(2) . 3_656 ?
Mo4 O8 Mo1 114.1(3) . 3_656 ?
Mo2 O9 Mo4 147.1(4) . . ?
Mo2 O9 Mo3 107.9(3) . . ?
Mo4 O9 Mo3 105.0(3) . . ?
Mo3 O11 Mo2 116.6(3) 3_656 . ?
Mo1 O13 Mo2 115.8(3) . . ?
O1 Mo1 O2 105.3(4) . . ?
O1 Mo1 O13 96.4(4) . . ?
O2 Mo1 O13 100.6(3) . . ?
O1 Mo1 O8 99.6(4) . 3_656 ?
O2 Mo1 O8 95.8(3) . 3_656 ?
O13 Mo1 O8 153.1(3) . 3_656 ?
O1 Mo1 O3 160.3(3) . . ?
O2 Mo1 O3 93.3(4) . . ?
O13 Mo1 O3 73.6(3) . . ?
O8 Mo1 O3 84.4(3) 3_656 . ?
O1 Mo1 O5 89.1(3) . 3_656 ?
O2 Mo1 O5 163.9(3) . 3_656 ?
O13 Mo1 O5 84.5(3) . 3_656 ?
O8 Mo1 O5 74.4(3) 3_656 3_656 ?
O3 Mo1 O5 73.3(2) . 3_656 ?
O12 Mo2 O10 103.7(4) . . ?
O12 Mo2 O9 107.0(4) . . ?
O10 Mo2 O9 97.8(3) . . ?
O12 Mo2 O13 102.8(4) . . ?
O10 Mo2 O13 96.6(4) . . ?
O9 Mo2 O13 142.6(3) . . ?
O12 Mo2 O3 152.9(3) . . ?
O10 Mo2 O3 103.4(3) . . ?
O9 Mo2 O3 71.1(3) . . ?
O13 Mo2 O3 72.0(3) . . ?
O12 Mo2 O11 82.9(3) . . ?
O10 Mo2 O11 173.1(3) . . ?
O9 Mo2 O11 82.0(3) . . ?
O13 Mo2 O11 79.8(3) . . ?
O3 Mo2 O11 70.0(2) . . ?
O4 Mo3 O11 102.4(3) . 3_656 ?
O4 Mo3 O5 105.3(3) . . ?
O11 Mo3 O5 100.3(3) 3_656 . ?
O4 Mo3 O3 102.4(3) . . ?
O11 Mo3 O3 99.0(3) 3_656 . ?
O5 Mo3 O3 141.7(3) . . ?
O4 Mo3 O9 99.0(3) . . ?
O11 Mo3 O9 158.5(3) 3_656 . ?
O5 Mo3 O9 75.9(3) . . ?
O3 Mo3 O9 74.1(3) . . ?
O4 Mo3 O3 177.8(3) . 3_656 ?
O11 Mo3 O3 76.7(3) 3_656 3_656 ?
O5 Mo3 O3 76.9(3) . 3_656 ?
O3 Mo3 O3 75.8(3) . 3_656 ?
O9 Mo3 O3 81.8(2) . 3_656 ?
O7 Mo4 O6 104.9(4) . . ?
O7 Mo4 O8 103.8(3) . . ?
O6 Mo4 O8 99.3(3) . . ?
O7 Mo4 O9 93.7(3) . . ?
O6 Mo4 O9 157.3(3) . . ?
O8 Mo4 O9 88.5(3) . . ?
O7 Mo4 N1 90.3(3) . . ?
O6 Mo4 N1 86.7(3) . . ?
O8 Mo4 N1 162.6(3) . . ?
O9 Mo4 N1 80.3(3) . . ?
O7 Mo4 O5 163.2(3) . . ?
O6 Mo4 O5 91.3(3) . . ?
O8 Mo4 O5 77.6(3) . . ?
O9 Mo4 O5 69.5(3) . . ?
N1 Mo4 O5 86.0(3) . . ?

loop_
_geom_bond_atom_site_label_1
_geom_bond_atom_site_label_2
_geom_bond_distance
_geom_bond_site_symmetry_2
_geom_bond_publ_flag
C1 N2 1.319(15) . ?
C1 N1 1.340(14) . ?
C1 H1 0.9300 . ?
C2 N1 1.349(14) . ?
C2 C3 1.351(16) . ?
C2 H2 0.9300 . ?
C3 N2 1.373(17) . ?
C3 H3 0.9300 . ?
C4 N4 1.262(18) . ?
C4 N3 1.322(16) . ?
C4 H4 0.9300 . ?
C5 C6 1.30(2) . ?
C5 N3 1.328(17) . ?
C5 H5 0.9300 . ?
C6 N4 1.35(2) . ?
C6 H6A 0.9300 . ?
C7 N6 1.20(3) . ?
C7 N5 1.29(2) . ?
C7 H7 0.9300 . ?
C8 C9 1.30(2) . ?
C8 N6 1.38(2) . ?
C8 H8 0.9300 . ?
C9 N5 1.321(19) . ?
C9 H9 0.9300 . ?
N1 Mo4 2.215(8) . ?
N2 H2A 0.8600 . ?
N3 H3A 0.8600 . ?
N4 H4A 0.8600 . ?
N5 H5A 0.8600 . ?
N6 H6 0.8600 . ?
O1 Mo1 1.710(8) . ?
O2 Mo1 1.727(8) . ?
O3 Mo3 1.933(7) . ?
O3 Mo1 2.217(7) . ?
O3 Mo2 2.270(7) . ?
O3 Mo3 2.422(6) 3_656 ?
O4 Mo3 1.716(7) . ?
O5 Mo3 1.892(7) . ?
O5 Mo4 2.237(7) . ?
O5 Mo1 2.330(7) 3_656 ?
O6 Mo4 1.750(8) . ?
O7 Mo4 1.714(8) . ?
O8 Mo4 1.895(7) . ?
O8 Mo1 1.945(7) 3_656 ?
O9 Mo2 1.925(7) . ?
O9 Mo4 2.113(7) . ?
O9 Mo3 2.133(7) . ?
O10 Mo2 1.732(8) . ?
O11 Mo3 1.759(7) 3_656 ?
O11 Mo2 2.342(7) . ?
O12 Mo2 1.680(8) . ?
O13 Mo1 1.929(7) . ?
O13 Mo2 1.951(8) . ?
Mo1 O8 1.945(7) 3_656 ?
Mo1 O5 2.330(7) 3_656 ?
Mo3 O11 1.759(7) 3_656 ?
Mo3 O3 2.422(6) 3_656 ?

loop_
_geom_torsion_atom_site_label_1
_geom_torsion_atom_site_label_2
_geom_torsion_atom_site_label_3
_geom_torsion_atom_site_label_4
_geom_torsion
_geom_torsion_site_symmetry_1
_geom_torsion_site_symmetry_2
_geom_torsion_site_symmetry_3
_geom_torsion_site_symmetry_4
_geom_torsion_publ_flag
N1 C2 C3 N2 1.0(14) . . . . ?
N3 C5 C6 N4 -3.5(19) . . . . ?
N6 C8 C9 N5 2(2) . . . . ?
N2 C1 N1 C2 1.3(13) . . . . ?
N2 C1 N1 Mo4 -168.8(8) . . . . ?
C3 C2 N1 C1 -1.4(13) . . . . ?
C3 C2 N1 Mo4 168.0(8) . . . . ?
N1 C1 N2 C3 -0.7(15) . . . . ?
C2 C3 N2 C1 -0.2(15) . . . . ?
N4 C4 N3 C5 3.6(17) . . . . ?
C6 C5 N3 C4 0.1(18) . . . . ?
N3 C4 N4 C6 -5.7(17) . . . . ?
C5 C6 N4 C4 6(2) . . . . ?
N6 C7 N5 C9 -1(2) . . . . ?
C8 C9 N5 C7 -1(2) . . . . ?
N5 C7 N6 C8 2(3) . . . . ?
C9 C8 N6 C7 -2(2) . . . . ?
Mo2 O13 Mo1 O1 179.0(4) . . . . ?
Mo2 O13 Mo1 O2 72.0(5) . . . . ?
Mo2 O13 Mo1 O8 -54.7(8) . . . 3_656 ?
Mo2 O13 Mo1 O3 -18.4(3) . . . . ?
Mo2 O13 Mo1 O5 -92.5(4) . . . 3_656 ?
Mo3 O3 Mo1 O1 -159.5(9) . . . . ?
Mo2 O3 Mo1 O1 75.7(10) . . . . ?
Mo3 O3 Mo1 O1 -21.5(11) 3_656 . . . ?
Mo3 O3 Mo1 O2 38.8(8) . . . . ?
Mo2 O3 Mo1 O2 -85.9(3) . . . . ?
Mo3 O3 Mo1 O2 176.9(3) 3_656 . . . ?
Mo3 O3 Mo1 O13 138.9(7) . . . . ?
Mo2 O3 Mo1 O13 14.1(3) . . . . ?
Mo3 O3 Mo1 O13 -83.1(3) 3_656 . . . ?
Mo3 O3 Mo1 O8 -56.7(7) . . . 3_656 ?
Mo2 O3 Mo1 O8 178.5(3) . . . 3_656 ?
Mo3 O3 Mo1 O8 81.3(3) 3_656 . . 3_656 ?
Mo3 O3 Mo1 O5 -132.0(7) . . . 3_656 ?
Mo2 O3 Mo1 O5 103.2(3) . . . 3_656 ?
Mo3 O3 Mo1 O5 6.0(2) 3_656 . . 3_656 ?
Mo4 O9 Mo2 O12 12.3(8) . . . . ?
Mo3 O9 Mo2 O12 -167.1(3) . . . . ?
Mo4 O9 Mo2 O10 -94.7(7) . . . . ?
Mo3 O9 Mo2 O10 86.0(4) . . . . ?
Mo4 O9 Mo2 O13 153.7(5) . . . . ?
Mo3 O9 Mo2 O13 -25.7(6) . . . . ?
Mo4 O9 Mo2 O3 163.8(7) . . . . ?
Mo3 O9 Mo2 O3 -15.5(3) . . . . ?
Mo4 O9 Mo2 O11 92.3(7) . . . . ?
Mo3 O9 Mo2 O11 -87.1(3) . . . . ?
Mo1 O13 Mo2 O12 170.4(4) . . . . ?
Mo1 O13 Mo2 O10 -83.9(4) . . . . ?
Mo1 O13 Mo2 O9 28.2(7) . . . . ?
Mo1 O13 Mo2 O3 18.1(3) . . . . ?
Mo1 O13 Mo2 O11 90.2(4) . . . . ?
Mo3 O3 Mo2 O12 107.4(8) . . . . ?
Mo1 O3 Mo2 O12 -97.0(8) . . . . ?
Mo3 O3 Mo2 O12 1.2(9) 3_656 . . . ?
Mo3 O3 Mo2 O10 -77.0(4) . . . . ?
Mo1 O3 Mo2 O10 78.6(4) . . . . ?
Mo3 O3 Mo2 O10 176.8(3) 3_656 . . . ?
Mo3 O3 Mo2 O9 16.8(3) . . . . ?
Mo1 O3 Mo2 O9 172.4(3) . . . . ?
Mo3 O3 Mo2 O9 -89.4(3) 3_656 . . . ?
Mo3 O3 Mo2 O13 -169.7(4) . . . . ?
Mo1 O3 Mo2 O13 -14.1(3) . . . . ?
Mo3 O3 Mo2 O13 84.1(3) 3_656 . . . ?
Mo3 O3 Mo2 O11 104.9(3) . . . . ?
Mo1 O3 Mo2 O11 -99.5(3) . . . . ?
Mo3 O3 Mo2 O11 -1.3(2) 3_656 . . . ?
Mo3 O11 Mo2 O12 -176.9(5) 3_656 . . . ?
Mo3 O11 Mo2 O10 -14(3) 3_656 . . . ?
Mo3 O11 Mo2 O9 74.7(4) 3_656 . . . ?
Mo3 O11 Mo2 O13 -72.5(4) 3_656 . . . ?
Mo3 O11 Mo2 O3 2.0(3) 3_656 . . . ?
Mo4 O5 Mo3 O4 -90.2(4) . . . . ?
Mo1 O5 Mo3 O4 172.3(3) 3_656 . . . ?
Mo4 O5 Mo3 O11 163.8(3) . . . 3_656 ?
Mo1 O5 Mo3 O11 66.3(3) 3_656 . . 3_656 ?
Mo4 O5 Mo3 O3 44.7(6) . . . . ?
Mo1 O5 Mo3 O3 -52.7(6) 3_656 . . . ?
Mo4 O5 Mo3 O9 5.5(3) . . . . ?
Mo1 O5 Mo3 O9 -92.0(3) 3_656 . . . ?
Mo4 O5 Mo3 O3 90.1(3) . . . 3_656 ?
Mo1 O5 Mo3 O3 -7.3(3) 3_656 . . 3_656 ?
Mo1 O3 Mo3 O4 -41.8(8) . . . . ?
Mo2 O3 Mo3 O4 81.1(3) . . . . ?
Mo3 O3 Mo3 O4 -178.7(3) 3_656 . . . ?
Mo1 O3 Mo3 O11 63.1(7) . . . 3_656 ?
Mo2 O3 Mo3 O11 -173.9(3) . . . 3_656 ?
Mo3 O3 Mo3 O11 -73.8(3) 3_656 . . 3_656 ?
Mo1 O3 Mo3 O5 -177.5(5) . . . . ?
Mo2 O3 Mo3 O5 -54.5(5) . . . . ?
Mo3 O3 Mo3 O5 45.7(5) 3_656 . . . ?
Mo1 O3 Mo3 O9 -137.8(7) . . . . ?
Mo2 O3 Mo3 O9 -14.8(3) . . . . ?
Mo3 O3 Mo3 O9 85.4(3) 3_656 . . . ?
Mo1 O3 Mo3 O3 136.9(8) . . . 3_656 ?
Mo2 O3 Mo3 O3 -100.2(3) . . . 3_656 ?
Mo3 O3 Mo3 O3 0.0 3_656 . . 3_656 ?
Mo2 O9 Mo3 O4 -82.4(4) . . . . ?
Mo4 O9 Mo3 O4 97.9(4) . . . . ?
Mo2 O9 Mo3 O11 91.7(9) . . . 3_656 ?
Mo4 O9 Mo3 O11 -88.0(9) . . . 3_656 ?
Mo2 O9 Mo3 O5 174.0(4) . . . . ?
Mo4 O9 Mo3 O5 -5.6(3) . . . . ?
Mo2 O9 Mo3 O3 18.0(3) . . . . ?
Mo4 O9 Mo3 O3 -161.6(3) . . . . ?
Mo2 O9 Mo3 O3 95.5(3) . . . 3_656 ?
Mo4 O9 Mo3 O3 -84.2(3) . . . 3_656 ?
Mo1 O8 Mo4 O7 179.2(4) 3_656 . . . ?
Mo1 O8 Mo4 O6 71.2(5) 3_656 . . . ?
Mo1 O8 Mo4 O9 -87.4(4) 3_656 . . . ?
Mo1 O8 Mo4 N1 -37.8(12) 3_656 . . . ?
Mo1 O8 Mo4 O5 -18.0(4) 3_656 . . . ?
Mo2 O9 Mo4 O7 6.5(7) . . . . ?
Mo3 O9 Mo4 O7 -174.1(3) . . . . ?
Mo2 O9 Mo4 O6 151.8(8) . . . . ?
Mo3 O9 Mo4 O6 -28.9(9) . . . . ?
Mo2 O9 Mo4 O8 -97.2(7) . . . . ?
Mo3 O9 Mo4 O8 82.2(3) . . . . ?
Mo2 O9 Mo4 N1 96.2(7) . . . . ?
Mo3 O9 Mo4 N1 -84.5(3) . . . . ?
Mo2 O9 Mo4 O5 -174.4(8) . . . . ?
Mo3 O9 Mo4 O5 4.9(2) . . . . ?
C1 N1 Mo4 O7 6.7(9) . . . . ?
C2 N1 Mo4 O7 -161.0(10) . . . . ?
C1 N1 Mo4 O6 111.6(9) . . . . ?
C2 N1 Mo4 O6 -56.1(10) . . . . ?
C1 N1 Mo4 O8 -137.5(11) . . . . ?
C2 N1 Mo4 O8 54.8(15) . . . . ?
C1 N1 Mo4 O9 -87.0(9) . . . . ?
C2 N1 Mo4 O9 105.3(9) . . . . ?
C1 N1 Mo4 O5 -156.9(9) . . . . ?
C2 N1 Mo4 O5 35.4(9) . . . . ?
Mo3 O5 Mo4 O7 -2.4(13) . . . . ?
Mo1 O5 Mo4 O7 110.1(11) 3_656 . . . ?
Mo3 O5 Mo4 O6 161.9(4) . . . . ?
Mo1 O5 Mo4 O6 -85.6(3) 3_656 . . . ?
Mo3 O5 Mo4 O8 -98.8(4) . . . . ?
Mo1 O5 Mo4 O8 13.7(3) 3_656 . . . ?
Mo3 O5 Mo4 O9 -5.7(3) . . . . ?
Mo1 O5 Mo4 O9 106.8(3) 3_656 . . . ?
Mo3 O5 Mo4 N1 75.4(3) . . . . ?
Mo1 O5 Mo4 N1 -172.2(3) 3_656 . . . ?
